data_4000181
_journal_name_full 'Chemistry of Materials'
_journal_paper_doi 10.1021/cm020087i
_journal_year 2002
_chemical_formula_moiety 'Na4 O36 Te4 W8'
_chemical_formula_structural 'NA4 TE4 W8 O36'
_chemical_formula_sum 'Na2 O9 Te W2'
_chemical_formula_weight 685.28
_space_group_IT_number 9
_symmetry_cell_setting monoclinic
_symmetry_space_group_name_Hall 'I -2ya'
_symmetry_space_group_name_H-M 'I 1 a 1'
_atom_sites_solution_hydrogens geom
_atom_sites_solution_primary direct
_atom_sites_solution_secondary difmap
_cell_angle_alpha 90
_cell_angle_beta 95.0270(10)
_cell_angle_gamma 90
_cell_formula_units_Z 16
_cell_length_a 13.1394(5)
_cell_length_b 7.3202(3)
_cell_length_c 31.4435(11)
_cell_measurement_temperature 295.0(2)
_cell_measurement_wavelength 0.71073
_cell_volume 3012.7(2)
_diffrn_ambient_temperature 295.0(2)
_diffrn_measured_fraction_theta_full 0.981
_diffrn_measured_fraction_theta_max 0.981
_diffrn_radiation_monochromator graphite
_diffrn_radiation_probe x-ray
_diffrn_radiation_type MoK\a
_diffrn_radiation_wavelength 0.71073
_diffrn_reflns_av_R_equivalents 0.0380
_diffrn_reflns_av_unetI/netI 0.0189
_diffrn_reflns_limit_h_max 16
_diffrn_reflns_limit_h_min -14
_diffrn_reflns_limit_k_max 9
_diffrn_reflns_limit_k_min 0
_diffrn_reflns_limit_l_max 33
_diffrn_reflns_limit_l_min -40
_diffrn_reflns_number 4964
_diffrn_reflns_theta_full 27.49
_diffrn_reflns_theta_max 27.49
_diffrn_reflns_theta_min 1.3
_exptl_absorpt_coefficient_mu 34.459
_exptl_absorpt_correction_T_max 0.9648
_exptl_absorpt_correction_T_min 0.2300
_exptl_absorpt_correction_type psi-scan
_exptl_crystal_colour colorless
_exptl_crystal_density_diffrn 6.043
_exptl_crystal_density_method 'not measured'
_exptl_crystal_description prism
_exptl_crystal_F_000 4704
_exptl_crystal_size_max 0.20
_exptl_crystal_size_mid 0.10
_exptl_crystal_size_min 0.03
_refine_diff_density_max 3.359
_refine_diff_density_min -2.552
_refine_diff_density_rms 0.471
_refine_ls_abs_structure_details 'Flack H D (1983), Acta Cryst. A39, 876-881'
_refine_ls_abs_structure_Flack 0.19(1)
_refine_ls_extinction_coef 0.000004(8)
_refine_ls_extinction_expression Fc^*^=kFc[1+0.001xFc^2^\l^3^/sin(2\q)]^-1/4^
_refine_ls_extinction_method SHELXL
_refine_ls_goodness_of_fit_ref 0.931
_refine_ls_hydrogen_treatment mixed
_refine_ls_matrix_type full
_refine_ls_number_parameters 320
_refine_ls_number_reflns 4964
_refine_ls_number_restraints 2
_refine_ls_restrained_S_all 0.93
_refine_ls_R_factor_all 0.0339
_refine_ls_R_factor_gt 0.0331
_refine_ls_shift/su_max 0.02
_refine_ls_shift/su_mean 0.003
_refine_ls_structure_factor_coef Fsqd
_refine_ls_weighting_details 'calc w=1/[\s^2^(Fo^2^)+(0.0870P)^2^+100.7002P] where P=(Fo^2^+2Fc^2^)/3'
_refine_ls_weighting_scheme calc
_refine_ls_wR_factor_gt 0.0986
_refine_ls_wR_factor_ref 0.0993
_reflns_number_gt 4964
_reflns_number_total 9345
_reflns_threshold_expression >2sigma(I)
_cod_depositor_comments
;
The following automatic conversions were performed:

'_exptl_absorpt_correction_type' tag value 'Psi-scans' was replaced
with 'psi-scan' value.

Automatic conversion script
Id: cif_fix_values 1646 2011-03-28 12:23:43Z adriana 
;
_cod_original_sg_symbol_H-M 'I a'
_cod_database_code 4000181
_exptl_absorpt_factor_mur 8.615

loop_
_symmetry_equiv_pos_as_xyz
'x, y, z'
'x+1/2, -y, z'
'x+1/2, y+1/2, z+1/2'
'x+1, -y+1/2, z+1/2'

loop_
_atom_site_label
_atom_site_type_symbol
_atom_site_fract_x
_atom_site_fract_y
_atom_site_fract_z
_atom_site_U_iso_or_equiv
_atom_site_adp_type
_atom_site_occupancy
_atom_site_symmetry_multiplicity
_atom_site_calc_flag
_atom_site_refinement_flags
_atom_site_disorder_assembly
_atom_site_disorder_group
Na1 Na 0.2672(10) 0.2378(12) 0.5033(5) 0.028(3) Uani 1 1 d . . .
Na2 Na 0.4235(7) 0.4897(10) 0.8029(3) 0.016(2) Uani 1 1 d . . .
Na3 Na 0.0275(7) 0.5172(13) 0.4989(3) 0.019(2) Uani 1 1 d . . .
Na4 Na 0.2041(6) 0.5066(10) 0.5962(3) 0.0105(17) Uani 1 1 d . . .
Na5 Na 0.5596(10) 0.4863(12) 0.6914(4) 0.032(3) Uani 1 1 d . . .
Na6 Na 0.3011(12) 0.7417(11) 0.6948(5) 0.028(2) Uani 1 1 d . . .
Na7 Na 0.5538(9) 0.9858(13) 0.7011(4) 0.0285(17) Uani 1 1 d . . .
Na8 Na 0.3007(8) 1.0225(14) 0.4002(4) 0.0285(17) Uani 1 1 d . . .
W1 W 0.44469(5) 0.73831(9) 0.60799(3) 0.00715(18) Uani 1 1 d . . .
W2 W 0.44203(6) 0.25205(9) 0.59726(3) 0.00687(18) Uani 1 1 d . . .
W3 W 0.28125(6) 0.74136(9) 0.50170(3) 0.00735(17) Uani 1 1 d . . .
W4 W 0.30579(7) 0.27708(9) 0.69683(3) 0.00895(16) Uani 1 1 d . . .
W5 W 0.06938(6) 0.78029(9) 0.40053(3) 0.00696(16) Uani 1 1 d . . .
W6 W 0.15682(6) 0.25635(9) 0.79220(3) 0.00682(17) Uani 1 1 d . . .
W7 W 0.15686(6) 0.74465(9) 0.78810(3) 0.00777(18) Uani 1 1 d . . .
W8 W 0.06307(6) 0.27122(9) 0.40377(3) 0.00687(16) Uani 1 1 d . . .
Te1 Te 0.41444(12) -0.00312(15) 0.78898(5) 0.0086(2) Uani 1 1 d . . .
Te2 Te 0.00518(11) 0.01726(15) 0.49667(4) 0.0080(2) Uani 1 1 d . . .
Te3 Te 0.30205(10) 0.53021(16) 0.41396(4) 0.0098(2) Uani 1 1 d . . .
Te4 Te 0.20097(12) 1.00755(14) 0.60672(5) 0.0079(2) Uani 1 1 d . . .
O1 O 0.5616(11) 0.6863(18) 0.5911(5) 0.018(3) Uiso 1 1 d . . .
O2 O 0.4666(11) 0.7367(16) 0.6641(5) 0.014(3) Uiso 1 1 d . . .
O3 O 0.3895(12) 0.4942(17) 0.6031(5) 0.015(3) Uiso 1 1 d . . .
O4 O 0.4623(12) 0.9966(17) 0.6002(5) 0.015(3) Uiso 1 1 d . . .
O5 O 0.3902(12) 0.7398(16) 0.5410(5) 0.013(3) Uiso 1 1 d . . .
O6 O 0.2898(11) 0.8100(19) 0.6120(5) 0.017(3) Uiso 1 1 d . . .
O7 O 0.4467(12) 0.2687(18) 0.5426(5) 0.019(3) Uiso 1 1 d . . .
O8 O 0.5677(11) 0.3012(19) 0.6187(5) 0.018(3) Uiso 1 1 d . . .
O9 O 0.2856(10) 0.1896(18) 0.5876(4) 0.012(3) Uiso 1 1 d . . .
O10 O 0.4045(10) 0.2252(15) 0.6622(4) 0.010(3) Uiso 1 1 d . . .
O11 O 0.2066(10) 0.9284(17) 0.5163(4) 0.014(3) Uiso 1 1 d . . .
O12 O 0.2080(11) 0.5603(18) 0.5196(5) 0.015(3) Uiso 1 1 d . . .
O13 O 0.2209(12) 0.7224(18) 0.4371(5) 0.017(3) Uiso 1 1 d . . .
O14 O 0.3696(10) 0.5413(16) 0.4695(4) 0.011(2) Uiso 1 1 d . . .
O15 O 0.3716(10) 0.9494(17) 0.4727(4) 0.011(2) Uiso 1 1 d . . .
O16 O 0.2320(11) 0.4365(18) 0.6668(5) 0.017(3) Uiso 1 1 d . . .
O17 O 0.3762(10) 0.4274(18) 0.7321(5) 0.017(3) Uiso 1 1 d . . .
O18 O 0.3524(11) 0.0379(18) 0.7346(5) 0.018(3) Uiso 1 1 d . . .
O19 O 0.1842(12) 0.2731(17) 0.7376(5) 0.016(3) Uiso 1 1 d . . .
O20 O 0.2102(9) 0.0614(16) 0.6653(4) 0.010(2) Uiso 1 1 d . . .
O21 O -0.0521(11) 0.818(2) 0.3755(5) 0.019(3) Uiso 1 1 d . . .
O22 O 0.1436(11) 0.7134(18) 0.3573(5) 0.015(3) Uiso 1 1 d . . .
O23 O 0.1168(9) 1.0179(14) 0.4021(4) 0.001(2) Uiso 1 1 d . . .
O24 O 0.0428(10) 0.5183(15) 0.4159(4) 0.008(2) Uiso 1 1 d . . .
O25 O 0.0296(9) 0.8171(16) 0.4605(4) 0.009(2) Uiso 1 1 d . . .
O26 O 0.2781(12) 0.298(2) 0.8179(5) 0.020(3) Uiso 1 1 d . . .
O27 O 0.1766(11) 0.0010(16) 0.7920(5) 0.012(3) Uiso 1 1 d . . .
O28 O 0.1047(11) 0.4968(17) 0.7987(5) 0.013(3) Uiso 1 1 d . . .
O29 O 0.0968(11) 0.1991(19) 0.8510(5) 0.019(3) Uiso 1 1 d . . .
O30 O 0.0015(10) 0.1880(17) 0.7718(4) 0.013(2) Uiso 1 1 d . . .
O31 O 0.2828(11) 0.690(2) 0.8019(5) 0.020(3) Uiso 1 1 d . . .
O32 O 0.1470(13) 0.7352(18) 0.7315(6) 0.022(4) Uiso 1 1 d . . .
O33 O 0.0009(11) 0.8030(19) 0.7888(5) 0.016(3) Uiso 1 1 d . . .
O34 O -0.0621(11) 0.2060(18) 0.3935(4) 0.013(3) Uiso 1 1 d . . .
O35 O 0.0665(11) 0.2174(17) 0.4674(5) 0.015(3) Uiso 1 1 d . . .
O36 O 0.2254(10) 0.3244(17) 0.4254(4) 0.012(2) Uiso 1 1 d . . .

loop_
_atom_site_aniso_label
_atom_site_aniso_U_11
_atom_site_aniso_U_22
_atom_site_aniso_U_33
_atom_site_aniso_U_23
_atom_site_aniso_U_13
_atom_site_aniso_U_12
Na1 0.028(7) 0.033(5) 0.021(5) -0.004(4) -0.006(5) 0.012(4)
Na2 0.017(5) 0.017(4) 0.015(5) -0.002(3) 0.002(4) 0.001(3)
Na3 0.019(5) 0.024(5) 0.015(4) -0.009(3) -0.005(4) 0.011(3)
Na4 0.001(4) 0.023(4) 0.008(4) -0.002(3) 0.001(3) -0.001(3)
Na5 0.034(6) 0.021(4) 0.038(7) 0.001(4) -0.018(5) 0.005(4)
Na6 0.037(6) 0.024(4) 0.024(5) -0.008(4) 0.016(4) -0.017(5)
Na7 0.011(3) 0.029(3) 0.044(5) -0.015(3) -0.002(3) 0.004(2)
Na8 0.011(3) 0.029(3) 0.044(5) -0.015(3) -0.002(3) 0.004(2)
W1 0.0029(3) 0.0096(3) 0.0084(4) 0.0004(3) -0.0024(3) -0.0001(2)
W2 0.0035(3) 0.0083(3) 0.0087(4) -0.0002(2) -0.0002(3) 0.0000(2)
W3 0.0033(4) 0.0111(3) 0.0072(4) -0.0002(2) -0.0018(3) -0.0003(2)
W4 0.0071(4) 0.0121(3) 0.0075(3) 0.0007(3) -0.0001(3) 0.0004(3)
W5 0.0039(3) 0.0100(3) 0.0066(3) -0.0001(3) -0.0016(3) 0.0007(3)
W6 0.0049(4) 0.0075(3) 0.0079(4) 0.0001(2) -0.0005(3) -0.0006(2)
W7 0.0046(4) 0.0080(3) 0.0107(4) -0.0003(3) 0.0001(3) 0.0001(2)
W8 0.0047(4) 0.0087(3) 0.0070(4) -0.0002(3) -0.0005(3) -0.0005(3)
Te1 0.0059(6) 0.0115(6) 0.0080(6) 0.0004(4) -0.0009(4) -0.0004(4)
Te2 0.0062(6) 0.0093(5) 0.0081(6) 0.0000(4) -0.0007(4) -0.0001(4)
Te3 0.0082(6) 0.0104(5) 0.0111(6) -0.0010(5) 0.0019(4) -0.0009(4)
Te4 0.0029(6) 0.0115(5) 0.0093(6) -0.0007(4) -0.0004(4) 0.0000(4)
